data_7023687
loop_
_publ_author_name
'Saad, Fawaz A.'
'Knight, James C.'
'Kariuki, Benson M.'
'Amoroso, Angelo J.'

_publ_section_title
;
 Co-ordinative properties of a tripodal trisamide ligand with a capped
 octahedral preference.
;
_journal_issue 41
_journal_name_full 'Dalton transactions (Cambridge, England : 2003)'
_journal_page_first 14826
_journal_page_last 14835
_journal_paper_doi 10.1039/c3dt51791h
_journal_volume 42
_journal_year 2013
_chemical_formula_moiety '2(C33 H44 Cd N7 O3), H6 Cl6 Na2 O27'
_chemical_formula_sum 'C66 H94 Cd2 Cl6 N14 Na2 O32'
_chemical_formula_weight 2079.04
_chemical_name_systematic
;
 ?
;
_space_group_IT_number 155
_symmetry_cell_setting trigonal
_symmetry_space_group_name_Hall 'R 3 2"'
_symmetry_space_group_name_H-M 'R 3 2 :H'
_atom_sites_solution_hydrogens geom
_atom_sites_solution_primary direct
_atom_sites_solution_secondary difmap
_audit_creation_method SHELXL-97
_cell_angle_alpha 90.00
_cell_angle_beta 90.00
_cell_angle_gamma 120.00
_cell_formula_units_Z 3
_cell_length_a 16.2935(5)
_cell_length_b 16.2935(5)
_cell_length_c 28.8420(13)
_cell_measurement_reflns_used 2532
_cell_measurement_temperature 150(2)
_cell_measurement_theta_max 25.66
_cell_measurement_theta_min 2.97
_cell_volume 6631.1(4)
_computing_cell_refinement DENZO/SCALEPACK
_computing_data_collection 'cOLLECT,Nonius BV, 1997-2001'
_computing_data_reduction DENZO/SCALEPACK
_computing_structure_refinement SHELXL-97
_computing_structure_solution SHELXs-97
_diffrn_ambient_temperature 150(2)
_diffrn_measured_fraction_theta_full 0.994
_diffrn_measured_fraction_theta_max 0.994
_diffrn_measurement_device_type KappaCCD
_diffrn_measurement_method CCD
_diffrn_radiation_monochromator graphite
_diffrn_radiation_source 'fine-focus sealed tube'
_diffrn_radiation_type MoK\a
_diffrn_radiation_wavelength 0.71073
_diffrn_reflns_av_R_equivalents 0.0821
_diffrn_reflns_av_sigmaI/netI 0.0711
_diffrn_reflns_limit_h_max 15
_diffrn_reflns_limit_h_min -19
_diffrn_reflns_limit_k_max 19
_diffrn_reflns_limit_k_min -13
_diffrn_reflns_limit_l_max 35
_diffrn_reflns_limit_l_min -28
_diffrn_reflns_number 6695
_diffrn_reflns_theta_full 25.66
_diffrn_reflns_theta_max 25.66
_diffrn_reflns_theta_min 2.97
_exptl_absorpt_coefficient_mu 0.760
_exptl_absorpt_correction_T_max 0.9279
_exptl_absorpt_correction_T_min 0.8447
_exptl_absorpt_correction_type empirical
_exptl_absorpt_process_details denzo/Scalepack
_exptl_crystal_colour colourless
_exptl_crystal_density_diffrn 1.562
_exptl_crystal_density_method 'not measured'
_exptl_crystal_description plate
_exptl_crystal_F_000 3192
_exptl_crystal_size_max 0.23
_exptl_crystal_size_mid 0.22
_exptl_crystal_size_min 0.10
_refine_diff_density_max 1.215
_refine_diff_density_min -1.482
_refine_diff_density_rms 0.227
_refine_ls_abs_structure_details 'Flack H D (1983), Acta Cryst. A39, 876-881'
_refine_ls_abs_structure_Flack 0.52(13)
_refine_ls_extinction_coef 0.0015(3)
_refine_ls_extinction_expression Fc^*^=kFc[1+0.001xFc^2^\l^3^/sin(2\q)]^-1/4^
_refine_ls_extinction_method SHELXL
_refine_ls_goodness_of_fit_ref 1.129
_refine_ls_hydrogen_treatment constr
_refine_ls_matrix_type full
_refine_ls_number_parameters 224
_refine_ls_number_reflns 2772
_refine_ls_number_restraints 213
_refine_ls_restrained_S_all 1.110
_refine_ls_R_factor_all 0.1103
_refine_ls_R_factor_gt 0.1023
_refine_ls_shift/su_max 0.001
_refine_ls_shift/su_mean 0.000
_refine_ls_structure_factor_coef Fsqd
_refine_ls_weighting_details 'calc w=1/[\s^2^(Fo^2^)+(0.0729P)^2^+411.7702P] where P=(Fo^2^+2Fc^2^)/3'
_refine_ls_weighting_scheme calc
_refine_ls_wR_factor_gt 0.2514
_refine_ls_wR_factor_ref 0.2578
_reflns_number_gt 2532
_reflns_number_total 2772
_reflns_threshold_expression >2\s(I)
_cod_data_source_file c3dt51791h.txt
_cod_data_source_block aja0834
_cod_depositor_comments
;
The following automatic conversions were performed:

'_symmetry_cell_setting' value 'Trigonal' changed to 'trigonal'
according to /home/saulius/struct/CIF-dictionaries/cif_core.dic
dictionary named 'cif_core.dic' version 2.4.2 from 2011-04-26.

Automatic conversion script
Id: cif_fix_values 1891 2012-01-12 08:04:46Z andrius 

2024-04-03
Z value and formula fixed to values more according to usual
chemical conventions.                 miguel
;
_cod_original_formula_sum 'C33 H47 Cd Cl3 N7 Na O16'
_cod_original_formula_weight 1039.52
_cod_original_formula_moiety 'C33 H47 Cd Cl3 N7 Na O16'
_cod_original_formula_units_Z 6
_cod_original_sg_symbol_H-M R32
_cod_database_code 7023687

loop_
_symmetry_equiv_pos_as_xyz
'x, y, z'
'-y, x-y, z'
'-x+y, -x, z'
'x-y, -y, -z'
'-x, -x+y, -z'
'y, x, -z'
'x+2/3, y+1/3, z+1/3'
'-y+2/3, x-y+1/3, z+1/3'
'-x+y+2/3, -x+1/3, z+1/3'
'x-y+2/3, -y+1/3, -z+1/3'
'-x+2/3, -x+y+1/3, -z+1/3'
'y+2/3, x+1/3, -z+1/3'
'x+1/3, y+2/3, z+2/3'
'-y+1/3, x-y+2/3, z+2/3'
'-x+y+1/3, -x+2/3, z+2/3'
'x-y+1/3, -y+2/3, -z+2/3'
'-x+1/3, -x+y+2/3, -z+2/3'
'y+1/3, x+2/3, -z+2/3'

loop_
_atom_site_label
_atom_site_type_symbol
_atom_site_fract_x
_atom_site_fract_y
_atom_site_fract_z
_atom_site_U_iso_or_equiv
_atom_site_adp_type
_atom_site_occupancy
_atom_site_symmetry_multiplicity
_atom_site_calc_flag
_atom_site_refinement_flags
_atom_site_disorder_assembly
_atom_site_disorder_group
N1 N 0.0000 0.0000 0.2234(4) 0.020(3) Uani 1 3 d S . 1
C1 C 0.0920(3) 0.0089(4) 0.20791(16) 0.024(3) Uani 1 1 d . A 1
H1A H 0.0901 -0.0523 0.2123 0.029 Uiso 1 1 calc R A 1
H1B H 0.1020 0.0252 0.1745 0.029 Uiso 1 1 calc R A 1
N2 N 0.1552(3) 0.1076(4) 0.27959(16) 0.024(2) Uani 1 1 d R A 1
C2 C 0.1717(3) 0.0843(4) 0.23549(16) 0.0208(19) Uani 1 1 d RU A 1
C3 C 0.2640(3) 0.1228(4) 0.21905(16) 0.047(4) Uani 1 1 d R A 1
H3 H 0.2751 0.1068 0.1889 0.056 Uiso 1 1 calc R A 1
C4 C 0.3398(3) 0.1847(4) 0.24670(16) 0.048(5) Uani 1 1 d R A 1
H4 H 0.4028 0.2110 0.2355 0.058 Uiso 1 1 calc R A 1
C5 C 0.3234(3) 0.2081(4) 0.29080(16) 0.046(4) Uani 1 1 d R A 1
H5 H 0.3752 0.2503 0.3097 0.055 Uiso 1 1 calc R A 1
C6 C 0.2311(3) 0.1695(4) 0.30724(16) 0.030(3) Uani 1 1 d R A 1
N3 N 0.2121(9) 0.1976(8) 0.3482(4) 0.035(3) Uani 1 1 d . A 1
H3A H 0.2626 0.2331 0.3651 0.042 Uiso 1 1 calc R A 1
C7 C 0.1311(10) 0.1814(10) 0.3676(5) 0.032(3) Uani 1 1 d . A 1
C8 C 0.1407(9) 0.2388(12) 0.4119(5) 0.042(4) Uani 1 1 d DU A 1
C9 C 0.2291(13) 0.3340(12) 0.4146(6) 0.053(4) Uani 1 1 d . A 1
H9A H 0.2835 0.3284 0.4045 0.079 Uiso 1 1 calc R A 1
H9B H 0.2389 0.3571 0.4466 0.079 Uiso 1 1 calc R A 1
H9C H 0.2226 0.3788 0.3944 0.079 Uiso 1 1 calc R A 1
C10 C 0.1437(13) 0.1748(12) 0.4518(6) 0.051(4) Uani 1 1 d . A 1
H10A H 0.2039 0.1749 0.4505 0.077 Uiso 1 1 calc R A 1
H10B H 0.0910 0.1098 0.4480 0.077 Uiso 1 1 calc R A 1
H10C H 0.1381 0.1996 0.4819 0.077 Uiso 1 1 calc R A 1
C11 C 0.0554(10) 0.2496(12) 0.4195(6) 0.048(4) Uani 1 1 d D A 1
H11A H -0.0015 0.1868 0.4213 0.071 Uiso 1 1 calc R A 1
H11B H 0.0492 0.2850 0.3936 0.071 Uiso 1 1 calc R A 1
H11C H 0.0628 0.2839 0.4485 0.071 Uiso 1 1 calc R A 1
O1 O 0.0582(14) 0.1276(6) 0.3517(3) 0.048(3) Uani 1 1 d . A 1
Cd1 Cd 0.0000 0.0000 0.30505(4) 0.0174(4) Uani 1 3 d S . 1
O2 O 0.5309(8) 0.2632(13) 0.4327(6) 0.069(6) Uani 0.540(14) 1 d PDU B 1
O3 O 0.4283(14) 0.1330(12) 0.4755(5) 0.062(6) Uani 0.540(14) 1 d PDU B 1
O4 O 0.4045(12) 0.1373(11) 0.3973(4) 0.048(5) Uani 0.540(14) 1 d PDU B 1
O5 O 0.3793(13) 0.2329(14) 0.4468(7) 0.068(5) Uani 0.540(14) 1 d PDU B 1
Cl1 Cl 0.4358(6) 0.1919(7) 0.4381(3) 0.039(2) Uani 0.540(14) 1 d PDU B 1
O2A O 0.3916(12) 0.2667(16) 0.4683(6) 0.058(6) Uani 0.460(14) 1 d PDU B 2
O3A O 0.5373(7) 0.3116(11) 0.4364(7) 0.037(5) Uani 0.460(14) 1 d PDU B 2
O4A O 0.4035(13) 0.2381(16) 0.3912(4) 0.060(6) Uani 0.460(14) 1 d PDU B 2
O5A O 0.4297(14) 0.1539(9) 0.4475(8) 0.061(7) Uani 0.460(14) 1 d PDU B 2
Cl1A Cl 0.4403(6) 0.2425(8) 0.4357(3) 0.041(2) Uani 0.460(14) 1 d PDU B 2
Na1 Na 0.6667 0.3333 0.3890(3) 0.047(2) Uani 1 3 d S . 2
O6 O 0.6667 0.233(3) 0.3333 0.040(11) Uani 0.33 2 d SPU . 2
O7 O 0.781(5) 0.3333 0.3333 0.071(16) Uani 0.33 2 d SPU . 2

loop_
_atom_site_aniso_label
_atom_site_aniso_U_11
_atom_site_aniso_U_22
_atom_site_aniso_U_33
_atom_site_aniso_U_23
_atom_site_aniso_U_13
_atom_site_aniso_U_12
N1 0.022(4) 0.022(4) 0.016(6) 0.000 0.000 0.011(2)
C1 0.032(7) 0.029(7) 0.014(5) 0.003(5) 0.003(5) 0.017(6)
N2 0.015(5) 0.033(5) 0.018(4) 0.000(4) -0.003(4) 0.006(4)
C2 0.015(4) 0.030(6) 0.024(4) 0.012(6) 0.003(3) 0.016(6)
C3 0.031(6) 0.091(14) 0.026(5) 0.035(9) 0.013(5) 0.036(9)
C4 0.008(5) 0.081(14) 0.039(7) 0.004(8) 0.004(5) 0.010(7)
C5 0.020(7) 0.056(10) 0.050(9) -0.008(8) -0.001(6) 0.010(7)
C6 0.027(7) 0.034(7) 0.032(7) -0.007(6) -0.008(6) 0.018(6)
N3 0.038(7) 0.037(7) 0.023(5) -0.011(5) -0.010(5) 0.014(6)
C7 0.034(8) 0.027(7) 0.031(7) 0.003(6) -0.007(6) 0.012(6)
C8 0.050(8) 0.040(6) 0.032(6) -0.011(5) -0.008(5) 0.020(5)
C9 0.052(10) 0.041(9) 0.050(9) -0.007(8) 0.014(8) 0.012(8)
C10 0.060(11) 0.042(10) 0.039(8) -0.001(7) -0.003(8) 0.017(8)
C11 0.044(10) 0.043(10) 0.042(9) 0.000(7) -0.001(7) 0.012(8)
O1 0.079(11) 0.033(5) 0.041(5) -0.011(4) 0.011(8) 0.034(8)
Cd1 0.0181(5) 0.0181(5) 0.0162(6) 0.000 0.000 0.0090(2)
O2 0.049(7) 0.079(10) 0.057(8) -0.001(9) 0.014(6) 0.016(7)
O3 0.065(9) 0.068(9) 0.049(9) 0.004(8) -0.018(8) 0.031(7)
O4 0.050(8) 0.047(8) 0.033(7) -0.012(6) -0.021(6) 0.014(6)
O5 0.061(8) 0.068(8) 0.083(9) -0.011(7) 0.003(7) 0.037(7)
Cl1 0.038(4) 0.039(5) 0.047(4) -0.008(4) -0.010(3) 0.025(4)
O2A 0.053(9) 0.070(10) 0.046(9) -0.009(8) -0.013(8) 0.028(8)
O3A 0.037(7) 0.033(8) 0.049(7) 0.007(7) -0.004(6) 0.023(6)
O4A 0.054(9) 0.066(9) 0.057(9) -0.009(8) -0.011(7) 0.029(7)
O5A 0.059(9) 0.056(9) 0.055(9) -0.001(8) -0.011(8) 0.019(7)
Cl1A 0.025(4) 0.050(5) 0.049(4) 0.005(4) -0.003(3) 0.018(4)
Na1 0.054(3) 0.054(3) 0.033(4) 0.000 0.000 0.0268(16)
O6 0.069(14) 0.027(12) 0.038(14) -0.002(5) -0.004(10) 0.034(7)
O7 0.065(19) 0.088(17) 0.066(19) -0.005(10) -0.003(5) 0.044(9)

loop_
_atom_type_symbol
_atom_type_description
_atom_type_scat_dispersion_real
_atom_type_scat_dispersion_imag
_atom_type_scat_source
C C 0.0033 0.0016 'International Tables Vol C Tables 4.2.6.8 and 6.1.1.4'
H H 0.0000 0.0000 'International Tables Vol C Tables 4.2.6.8 and 6.1.1.4'
N N 0.0061 0.0033 'International Tables Vol C Tables 4.2.6.8 and 6.1.1.4'
O O 0.0106 0.0060 'International Tables Vol C Tables 4.2.6.8 and 6.1.1.4'
Cl Cl 0.1484 0.1585 'International Tables Vol C Tables 4.2.6.8 and 6.1.1.4'
Cd Cd -0.8075 1.2024 'International Tables Vol C Tables 4.2.6.8 and 6.1.1.4'
Na Na 0.0362 0.0249 'International Tables Vol C Tables 4.2.6.8 and 6.1.1.4'

loop_
_geom_angle_atom_site_label_1
_geom_angle_atom_site_label_2
_geom_angle_atom_site_label_3
_geom_angle
_geom_angle_site_symmetry_1
_geom_angle_site_symmetry_3
C1 N1 C1 111.5(4) 3 .
C1 N1 C1 111.5(4) 3 2
C1 N1 C1 111.5(4) . 2
C1 N1 Cd1 107.3(5) 3 .
C1 N1 Cd1 107.3(5) . .
C1 N1 Cd1 107.3(5) 2 .
C2 C1 N1 109.6(4) . .
C2 C1 H1A 109.7 . .
N1 C1 H1A 109.7 . .
C2 C1 H1B 109.7 . .
N1 C1 H1B 109.7 . .
H1A C1 H1B 108.2 . .
C6 N2 C2 120.0 . .
C6 N2 Cd1 126.43(12) . .
C2 N2 Cd1 111.23(12) . .
N2 C2 C3 120.0 . .
N2 C2 C1 120.3 . .
C3 C2 C1 119.2 . .
C4 C3 C2 120.0 . .
C4 C3 H3 120.0 . .
C2 C3 H3 120.0 . .
C3 C4 C5 120.0 . .
C3 C4 H4 120.0 . .
C5 C4 H4 120.0 . .
C4 C5 C6 120.0 . .
C4 C5 H5 120.0 . .
C6 C5 H5 120.0 . .
N3 C6 N2 118.2(6) . .
N3 C6 C5 121.5(6) . .
N2 C6 C5 120.0 . .
C7 N3 C6 132.1(11) . .
C7 N3 H3A 114.0 . .
C6 N3 H3A 114.0 . .
O1 C7 N3 121.4(15) . .
O1 C7 C8 122.7(14) . .
N3 C7 C8 115.9(12) . .
C9 C8 C11 109.7(15) . .
C9 C8 C7 115.0(13) . .
C11 C8 C7 111.8(12) . .
C9 C8 C10 108.4(13) . .
C11 C8 C10 108.0(15) . .
C7 C8 C10 103.4(12) . .
C7 O1 Cd1 137.2(15) . .
O1 Cd1 O1 87.9(3) . 3
O1 Cd1 O1 87.9(3) . 2
O1 Cd1 O1 87.9(3) 3 2
O1 Cd1 N1 126.7(2) . .
O1 Cd1 N1 126.7(2) 3 .
O1 Cd1 N1 126.7(2) 2 .
O1 Cd1 N2 159.5(4) . 3
O1 Cd1 N2 72.5(4) 3 3
O1 Cd1 N2 85.5(5) 2 3
N1 Cd1 N2 71.88(11) . 3
O1 Cd1 N2 72.5(4) . .
O1 Cd1 N2 85.5(5) 3 .
O1 Cd1 N2 159.5(4) 2 .
N1 Cd1 N2 71.88(11) . .
N2 Cd1 N2 110.79(11) 3 .
O1 Cd1 N2 85.5(5) . 2
O1 Cd1 N2 159.5(4) 3 2
O1 Cd1 N2 72.5(4) 2 2
N1 Cd1 N2 71.88(11) . 2
N2 Cd1 N2 110.79(11) 3 2
N2 Cd1 N2 110.79(11) . 2
O5 Cl1 O2 110.0(4) . .
O5 Cl1 O3 109.5(4) . .
O2 Cl1 O3 109.4(4) . .
O5 Cl1 O4 109.5(4) . .
O2 Cl1 O4 109.2(4) . .
O3 Cl1 O4 109.2(4) . .
Cl1A O3A Na1 131.7(10) . .
O4A Cl1A O2A 109.9(4) . .
O4A Cl1A O5A 109.7(4) . .
O2A Cl1A O5A 109.2(4) . .
O4A Cl1A O3A 109.5(4) . .
O2A Cl1A O3A 109.3(4) . .
O5A Cl1A O3A 109.2(4) . .
O6 Na1 O6 76.2(13) . 2_655
O6 Na1 O6 76.2(13) . 3_665
O6 Na1 O6 76.2(13) 2_655 3_665
O6 Na1 O3A 79.9(9) . 2_655
O6 Na1 O3A 127.7(4) 2_655 2_655
O6 Na1 O3A 140.3(5) 3_665 2_655
O6 Na1 O3A 140.3(4) . 3_665
O6 Na1 O3A 79.9(9) 2_655 3_665
O6 Na1 O3A 127.7(4) 3_665 3_665
O3A Na1 O3A 90.5(6) 2_655 3_665
O6 Na1 O3A 127.7(4) . .
O6 Na1 O3A 140.3(4) 2_655 .
O6 Na1 O3A 79.9(9) 3_665 .
O3A Na1 O3A 90.5(6) 2_655 .
O3A Na1 O3A 90.5(6) 3_665 .
O6 Na1 O7 43.2(5) . .
O6 Na1 O7 43.2(5) 2_655 .
O6 Na1 O7 94.5(11) 3_665 .
O3A Na1 O7 89.1(10) 2_655 .
O3A Na1 O7 98.8(8) 3_665 .
O3A Na1 O7 170.7(8) . .
O6 Na1 O7 43.2(5) . 3_665
O6 Na1 O7 94.5(11) 2_655 3_665
O6 Na1 O7 43.2(5) 3_665 3_665
O3A Na1 O7 98.8(8) 2_655 3_665
O3A Na1 O7 170.7(8) 3_665 3_665
O3A Na1 O7 89.1(10) . 3_665
O7 Na1 O7 81.8(17) . 3_665
O6 Na1 O7 94.5(11) . 2_655
O6 Na1 O7 43.2(5) 2_655 2_655
O6 Na1 O7 43.2(5) 3_665 2_655
O3A Na1 O7 170.7(8) 2_655 2_655
O3A Na1 O7 89.1(10) 3_665 2_655
O3A Na1 O7 98.8(8) . 2_655
O7 Na1 O7 81.8(17) . 2_655
O7 Na1 O7 81.8(17) 3_665 2_655
O6 Na1 Na1 45.4(8) . 16
O6 Na1 Na1 45.4(8) 2_655 16
O6 Na1 Na1 45.4(8) 3_665 16
O3A Na1 Na1 124.9(4) 2_655 16
O3A Na1 Na1 124.9(4) 3_665 16
O3A Na1 Na1 124.9(4) . 16
O7 Na1 Na1 49.1(11) . 16
O7 Na1 Na1 49.1(12) 3_665 16
O7 Na1 Na1 49.1(11) 2_655 16
O7 O6 O7 133(6) . 3_665
O7 O6 Na1 73(2) . .
O7 O6 Na1 73(2) 3_665 .
O7 O6 Na1 73(2) . 16
O7 O6 Na1 73(2) 3_665 16
Na1 O6 Na1 89.2(17) . 16
O6 O7 O6 107(6) . 2_655
O6 O7 Na1 63(2) . 16
O6 O7 Na1 63(2) 2_655 16
O6 O7 Na1 63(2) . .
O6 O7 Na1 63(2) 2_655 .
Na1 O7 Na1 82(2) 16 .

loop_
_geom_bond_atom_site_label_1
_geom_bond_atom_site_label_2
_geom_bond_distance
_geom_bond_site_symmetry_2
N1 C1 1.501(6) 3
N1 C1 1.501(6) .
N1 C1 1.501(6) 2
N1 Cd1 2.354(12) .
C1 C2 1.4939 .
C1 H1A 0.9900 .
C1 H1B 0.9900 .
N2 C6 1.3910 .
N2 C2 1.3913 .
N2 Cd1 2.362(5) .
C2 C3 1.3916 .
C3 C4 1.3909 .
C3 H3 0.9500 .
C4 C5 1.3914 .
C4 H4 0.9500 .
C5 C6 1.3915 .
C5 H5 0.9500 .
C6 N3 1.357(12) .
N3 C7 1.332(19) .
N3 H3A 0.8800 .
C7 O1 1.16(2) .
C7 C8 1.54(2) .
C8 C9 1.50(2) .
C8 C11 1.502(10) .
C8 C10 1.57(2) .
C9 H9A 0.9800 .
C9 H9B 0.9800 .
C9 H9C 0.9800 .
C10 H10A 0.9800 .
C10 H10B 0.9800 .
C10 H10C 0.9800 .
C11 H11A 0.9800 .
C11 H11B 0.9800 .
C11 H11C 0.9800 .
O1 Cd1 2.249(8) .
Cd1 O1 2.249(8) 3
Cd1 O1 2.249(8) 2
Cd1 N2 2.362(5) 3
Cd1 N2 2.362(5) 2
O2 Cl1 1.406(4) .
O3 Cl1 1.408(4) .
O4 Cl1 1.410(4) .
O5 Cl1 1.403(4) .
O2A Cl1A 1.407(4) .
O3A Cl1A 1.409(4) .
O3A Na1 2.385(16) .
O4A Cl1A 1.403(4) .
O5A Cl1A 1.408(5) .
Na1 O6 2.29(3) .
Na1 O6 2.29(3) 2_655
Na1 O6 2.29(3) 3_665
Na1 O3A 2.385(16) 2_655
Na1 O3A 2.385(16) 3_665
Na1 O7 2.45(6) .
Na1 O7 2.45(6) 3_665
Na1 O7 2.45(6) 2_655
Na1 Na1 3.213(16) 16
O6 O7 1.75(4) .
O6 O7 1.75(4) 3_665
O6 Na1 2.29(3) 16
O7 O6 1.75(4) 2_655
O7 Na1 2.45(6) 16
